data_8101654
loop_
_publ_author_name
'Becker, B.'
'Chojnacki, J.'
'Konitz, A.'
'Wojnowski, W.'

_publ_section_title
;
Crystal structure of bis(triphenylphosphine)[<i>O</i>,<i>O</i>,<i>
O</i>-tris(1,1-dimethyl-ethyl)monothioorthosilicato-<i>S</i>]silver, 
C~48~H~57~AgO~3~P~2~SSi
;
_journal_issue 4
_journal_name_full 'Zeitschrift f\"ur Kristallographie - New Crystal Structures'
_journal_page_first 697
_journal_page_last 698
_journal_volume 213
_journal_year 1998
_chemical_formula_sum 'C48 H57 Ag O3 P2 S Si'
_chemical_formula_weight 911.90
_space_group_IT_number 2
_symmetry_cell_setting triclinic
_symmetry_space_group_name_Hall '-P 1'
_symmetry_space_group_name_H-M 'P -1'
_cell_angle_alpha 90.19(1)
_cell_angle_beta 94.11(2)
_cell_angle_gamma 106.58(2)
_cell_formula_units_Z 2
_cell_length_a 10.259(3)
_cell_length_b 12.946(2)
_cell_length_c 18.626(2)
_cell_measurement_temperature 293(2)
_cell_volume 2364.1(8)
_diffrn_ambient_temperature 293(2)
_exptl_crystal_density_diffrn 1.281
_refine_ls_R_factor_obs 0.0333
_refine_ls_wR_factor_obs 0.0898
_cod_depositor_comments
;
The following automatic conversions were performed:
'_geom_bond_publ_flag' value 'YES' changed to 'yes' according to
'/home/saulius/struct/CIF-dictionaries/cif_core.dic' dictionary named
'cif_core.dic' version 2.4.1 from 2010-06-29 (61 time).

Automatic conversion script
Id: cif_fix_enum 1527 2010-12-29 10:47:43Z saulius 
;
_cod_database_code 8101654

loop_
_symmetry_equiv_pos_as_xyz
'x, y, z'
'-x, -y, -z'

loop_
_atom_site_aniso_label
_atom_site_aniso_U_11
_atom_site_aniso_U_22
_atom_site_aniso_U_33
_atom_site_aniso_U_23
_atom_site_aniso_U_13
_atom_site_aniso_U_12
Ag1 0.03955(7) 0.03625(7) 0.04505(7) 0.00209(5) 0.00599(5) 0.01327(5)
P2 0.0385(2) 0.03382(19) 0.0481(2) 0.00809(16) 0.01225(17) 0.01341(16)
P3 0.0424(2) 0.03336(19) 0.0517(2) 0.00397(17) 0.00754(18) 0.01412(17)
S4 0.0536(3) 0.0762(3) 0.0413(2) -0.0016(2) 0.00399(19) 0.0358(2)
Si5 0.0447(2) 0.0527(3) 0.0422(2) 0.0002(2) 0.00655(19) 0.0204(2)
O6 0.0513(8) 0.0886(11) 0.0451(7) -0.0071(7) 0.0074(6) 0.0276(8)
O7 0.0509(7) 0.0569(8) 0.0554(8) 0.0033(6) -0.0036(6) 0.0224(6)
O8 0.0572(8) 0.0501(8) 0.0757(10) -0.0047(7) 0.0142(7) 0.0157(7)
C9 0.0536(12) 0.128(2) 0.0475(11) 0.0052(13) 0.0142(9) 0.0349(14)
C10 0.105(3) 0.225(5) 0.0475(14) -0.004(2) 0.0194(15) 0.081(3)
C11 0.090(2) 0.151(4) 0.108(3) 0.014(3) 0.042(2) -0.002(2)
C12 0.0753(19) 0.207(4) 0.082(2) 0.026(2) 0.0153(16) 0.081(3)
C13 0.0559(12) 0.0746(14) 0.0577(12) 0.0075(10) -0.0059(9) 0.0288(11)
C14 0.126(3) 0.213(5) 0.0563(16) -0.009(2) -0.0189(18) 0.101(3)
C15 0.0598(17) 0.174(4) 0.118(3) 0.033(3) 0.0024(17) 0.043(2)
C16 0.155(4) 0.095(2) 0.140(3) 0.021(2) -0.056(3) 0.053(3)
C17 0.0850(17) 0.0496(12) 0.0865(18) -0.0093(11) 0.0113(14) 0.0180(12)
C18 0.103(2) 0.085(2) 0.100(2) -0.0359(17) -0.0079(19) 0.0261(18)
C19 0.156(4) 0.0696(19) 0.132(3) -0.0011(19) -0.028(3) 0.057(2)
C20 0.125(3) 0.0596(18) 0.192(5) -0.016(2) 0.067(3) -0.0048(18)
C21 0.0406(8) 0.0346(7) 0.0489(9) 0.0060(6) 0.0112(7) 0.0137(6)
C22 0.0424(10) 0.0378(9) 0.1003(17) 0.0093(10) 0.0122(10) 0.0139(8)
C23 0.0504(11) 0.0525(11) 0.1017(19) 0.0087(11) 0.0123(11) 0.0261(9)
C24 0.0737(13) 0.0417(9) 0.0721(13) 0.0077(9) 0.0208(11) 0.0292(9)
C25 0.0631(12) 0.0333(9) 0.0798(14) 0.0042(9) 0.0135(11) 0.0109(8)
C26 0.0447(9) 0.0398(9) 0.0697(12) 0.0054(8) 0.0115(8) 0.0112(7)
C27 0.0403(8) 0.0364(8) 0.0509(9) 0.0075(7) 0.0084(7) 0.0164(6)
C28 0.0443(9) 0.0475(10) 0.0615(11) 0.0035(8) 0.0136(8) 0.0133(8)
C29 0.0410(10) 0.0571(12) 0.0893(17) 0.0015(11) 0.0125(10) 0.0174(9)
C30 0.0458(11) 0.0616(13) 0.101(2) 0.0070(13) -0.0088(11) 0.0199(10)
C31 0.0654(14) 0.0754(15) 0.0658(14) 0.0053(12) -0.0094(11) 0.0246(12)
C32 0.0535(11) 0.0646(12) 0.0539(11) 0.0075(9) 0.0074(9) 0.0226(9)
C33 0.0350(7) 0.0373(8) 0.0494(9) 0.0055(6) 0.0084(6) 0.0083(6)
C34 0.0561(11) 0.0435(9) 0.0586(11) 0.0058(8) 0.0129(9) 0.0178(8)
C35 0.0646(13) 0.0530(11) 0.0646(13) -0.0077(9) 0.0114(10) 0.0156(10)
C36 0.0660(13) 0.0692(14) 0.0528(12) -0.0056(10) 0.0033(10) 0.0110(11)
C37 0.0676(14) 0.0619(13) 0.0522(11) 0.0083(9) -0.0020(10) 0.0134(11)
C38 0.0547(10) 0.0413(9) 0.0551(11) 0.0064(8) 0.0003(8) 0.0124(8)
C39 0.0486(10) 0.0438(9) 0.0577(11) -0.0024(8) -0.0013(8) 0.0192(8)
C40 0.0676(15) 0.0569(13) 0.104(2) 0.0158(13) -0.0083(14) 0.0246(12)
C41 0.082(2) 0.0798(19) 0.141(3) 0.0225(19) -0.0254(19) 0.0378(16)
C42 0.0614(15) 0.0882(19) 0.115(2) -0.0162(17) -0.0237(15) 0.0349(14)
C43 0.0484(12) 0.0672(15) 0.104(2) -0.0139(14) -0.0070(12) 0.0147(11)
C44 0.0506(11) 0.0509(11) 0.0788(15) -0.0003(10) -0.0014(10) 0.0133(9)
C45 0.0463(9) 0.0423(9) 0.0501(10) 0.0084(7) 0.0058(7) 0.0126(7)
C46 0.0692(13) 0.0416(10) 0.0709(14) 0.0082(9) 0.0091(11) 0.0109(9)
C47 0.0751(15) 0.0489(12) 0.0791(16) 0.0192(11) -0.0053(13) -0.0016(11)
C48 0.0575(13) 0.0801(17) 0.0706(15) 0.0332(13) 0.0029(11) 0.0044(12)
C49 0.0673(14) 0.0854(17) 0.0641(14) 0.0269(12) 0.0222(11) 0.0228(13)
C50 0.0575(11) 0.0585(12) 0.0557(11) 0.0130(9) 0.0143(9) 0.0221(9)
C51 0.0435(8) 0.0315(7) 0.0546(10) 0.0055(6) 0.0082(7) 0.0140(6)
C52 0.0434(9) 0.0570(11) 0.0618(12) 0.0025(9) 0.0053(8) 0.0148(8)
C53 0.0557(12) 0.0612(13) 0.0635(13) -0.0005(10) -0.0051(10) 0.0127(10)
C54 0.0762(14) 0.0470(10) 0.0578(12) -0.0039(9) 0.0085(10) 0.0154(10)
C55 0.0635(12) 0.0504(11) 0.0678(13) -0.0022(9) 0.0191(10) 0.0226(9)
C56 0.0458(9) 0.0415(9) 0.0651(12) -0.0009(8) 0.0081(8) 0.0173(7)

loop_
_atom_site_label
_atom_site_type_symbol
_atom_site_fract_x
_atom_site_fract_y
_atom_site_fract_z
_atom_site_U_iso_or_equiv
_atom_site_thermal_displace_type
_atom_site_occupancy
_atom_site_calc_flag
_atom_site_refinement_flags
_atom_site_disorder_assembly
_atom_site_disorder_group
Ag1 Ag 0.181635(12) 0.672690(10) 0.184680(7) 0.03964(5) Uani 1 d . . .
P2 P 0.30569(4) 0.81290(3) 0.10279(2) 0.03904(9) Uani 1 d . . .
P3 P 0.21391(5) 0.49253(3) 0.18666(3) 0.04160(10) Uani 1 d . . .
S4 S 0.03014(5) 0.74383(5) 0.25363(3) 0.05346(12) Uani 1 d . . .
Si5 Si 0.15397(5) 0.78680(4) 0.34840(3) 0.04503(11) Uani 1 d . . .
O6 O 0.07231(15) 0.81389(14) 0.41461(8) 0.0599(4) Uani 1 d . . .
O7 O 0.21773(14) 0.68743(12) 0.36803(8) 0.0533(3) Uani 1 d . . .
O8 O 0.28587(16) 0.89295(12) 0.34473(9) 0.0605(4) Uani 1 d . . .
C9 C -0.0624(3) 0.7721(3) 0.43627(13) 0.0739(7) Uani 1 d . . .
C10 C -0.0541(4) 0.8022(4) 0.51588(15) 0.1178(15) Uani 1 d . . .
H10A H 0.0074 0.7702 0.5425 0.141 Uiso 1 d R . .
H10B H -0.0250 0.8789 0.5244 0.141 Uiso 1 d R . .
H10C H -0.1443 0.7731 0.5313 0.141 Uiso 1 d R . .
C11 C -0.1106(4) 0.6514(4) 0.4260(2) 0.1219(14) Uani 1 d . . .
H11A H -0.0498 0.6190 0.4529 0.146 Uiso 1 d R . .
H11B H -0.2013 0.6223 0.4407 0.146 Uiso 1 d R . .
H11C H -0.1097 0.6363 0.3755 0.146 Uiso 1 d R . .
C12 C -0.1541(3) 0.8252(4) 0.39327(18) 0.1126(14) Uani 1 d . . .
H12A H -0.1538 0.8091 0.3429 0.135 Uiso 1 d R . .
H12B H -0.2446 0.7961 0.4083 0.135 Uiso 1 d R . .
H12C H -0.1253 0.9019 0.4014 0.135 Uiso 1 d R . .
C13 C 0.3165(2) 0.6742(2) 0.42356(13) 0.0611(5) Uani 1 d . . .
C14 C 0.2994(4) 0.7231(4) 0.49452(16) 0.1222(15) Uani 1 d . . .
H14A H 0.3132 0.7994 0.4911 0.147 Uiso 1 d R . .
H14B H 0.2085 0.6893 0.5077 0.147 Uiso 1 d R . .
H14C H 0.3640 0.7096 0.5305 0.147 Uiso 1 d R . .
C15 C 0.4562(3) 0.7255(4) 0.4003(2) 0.1155(14) Uani 1 d . . .
H15A H 0.4693 0.8018 0.3973 0.139 Uiso 1 d R . .
H15B H 0.5242 0.7122 0.4342 0.139 Uiso 1 d R . .
H15C H 0.4639 0.6965 0.3538 0.139 Uiso 1 d R . .
C16 C 0.2934(5) 0.5541(3) 0.4277(2) 0.1295(17) Uani 1 d . . .
H16A H 0.3059 0.5255 0.3819 0.155 Uiso 1 d R . .
H16B H 0.3580 0.5404 0.4635 0.155 Uiso 1 d R . .
H16C H 0.2025 0.5201 0.4408 0.155 Uiso 1 d R . .
C17 C 0.3050(3) 1.0066(2) 0.35541(16) 0.0737(7) Uani 1 d . . .
C18 C 0.3131(4) 1.0328(3) 0.43480(19) 0.0973(10) Uani 1 d . . .
H18A H 0.2266 0.9984 0.4531 0.117 Uiso 1 d R . .
H18B H 0.3828 1.0080 0.4602 0.117 Uiso 1 d R . .
H18C H 0.3337 1.1095 0.4415 0.117 Uiso 1 d R . .
C19 C 0.1902(5) 1.0392(3) 0.3161(2) 0.1157(13) Uani 1 d . . .
H19A H 0.1068 1.0035 0.3370 0.139 Uiso 1 d R . .
H19B H 0.2058 1.1159 0.3197 0.139 Uiso 1 d R . .
H19C H 0.1837 1.0174 0.2663 0.139 Uiso 1 d R . .
C20 C 0.4395(4) 1.0614(3) 0.3244(3) 0.1295(17) Uani 1 d . . .
H20A H 0.5105 1.0399 0.3512 0.155 Uiso 1 d R . .
H20B H 0.4359 1.0399 0.2747 0.155 Uiso 1 d R . .
H20C H 0.4581 1.1383 0.3281 0.155 Uiso 1 d R . .
C21 C 0.26188(17) 0.93973(13) 0.10274(10) 0.0404(3) Uani 1 d . . .
C22 C 0.1250(2) 0.93526(16) 0.09708(15) 0.0593(5) Uani 1 d . . .
H22A H 0.0571 0.8666 0.0971 0.067(7) Uiso 1 d R . .
C23 C 0.0867(2) 1.02942(18) 0.08956(16) 0.0655(6) Uani 1 d . . .
H23A H -0.0083 1.0253 0.0838 0.091(9) Uiso 1 d R . .
C24 C 0.1837(2) 1.12727(16) 0.08941(13) 0.0591(5) Uani 1 d . . .
H24A H 0.1579 1.1927 0.0844 0.072(7) Uiso 1 d R . .
C25 C 0.3195(2) 1.13257(15) 0.09815(14) 0.0589(5) Uani 1 d . . .
H25A H 0.3888 1.2005 0.0986 0.059(7) Uiso 1 d R . .
C26 C 0.3578(2) 1.03864(15) 0.10464(12) 0.0512(4) Uani 1 d . . .
H26A H 0.4529 1.0426 0.1099 0.077(8) Uiso 1 d R . .
C27 C 0.48536(17) 0.84970(13) 0.13427(10) 0.0412(3) Uani 1 d . . .
C28 C 0.58904(19) 0.85238(16) 0.08960(12) 0.0506(4) Uani 1 d . . .
H28A H 0.5688 0.8433 0.0384 0.060(6) Uiso 1 d R . .
C29 C 0.7219(2) 0.87248(19) 0.11827(15) 0.0614(5) Uani 1 d . . .
H29A H 0.7921 0.8700 0.0875 0.064(7) Uiso 1 d R . .
C30 C 0.7545(2) 0.8923(2) 0.19076(16) 0.0693(6) Uani 1 d . . .
H30A H 0.8482 0.9078 0.2089 0.066(7) Uiso 1 d R . .
C31 C 0.6518(3) 0.8912(2) 0.23579(15) 0.0687(6) Uani 1 d . . .
H31A H 0.6752 0.9071 0.2863 0.080(8) Uiso 1 d R . .
C32 C 0.5175(2) 0.86847(19) 0.20757(12) 0.0560(5) Uani 1 d . . .
H32A H 0.4455 0.8642 0.2386 0.072(7) Uiso 1 d R . .
C33 C 0.30231(17) 0.78088(13) 0.00734(10) 0.0407(3) Uani 1 d . . .
C34 C 0.3143(2) 0.68060(16) -0.01315(12) 0.0516(4) Uani 1 d . . .
H34A H 0.3211 0.6292 0.0229 0.054(6) Uiso 1 d R . .
C35 C 0.3107(2) 0.65132(19) -0.08456(13) 0.0606(5) Uani 1 d . . .
H35A H 0.3228 0.5833 -0.0983 0.075(8) Uiso 1 d R . .
C36 C 0.2921(2) 0.7222(2) -0.13786(13) 0.0645(6) Uani 1 d . . .
H36A H 0.2842 0.7025 -0.1881 0.085(9) Uiso 1 d R . .
C37 C 0.2793(2) 0.82051(19) -0.11831(12) 0.0620(5) Uani 1 d . . .
H37A H 0.2709 0.8703 -0.1552 0.084(9) Uiso 1 d R . .
C38 C 0.2845(2) 0.85062(16) -0.04671(11) 0.0508(4) Uani 1 d . . .
H38A H 0.2743 0.9200 -0.0348 0.063(7) Uiso 1 d R . .
C39 C 0.3821(2) 0.48987(15) 0.22303(11) 0.0491(4) Uani 1 d . . .
C40 C 0.4076(3) 0.4036(2) 0.25890(17) 0.0754(7) Uani 1 d . . .
H40A H 0.3343 0.3421 0.2697 0.069(7) Uiso 1 d R . .
C41 C 0.5407(3) 0.4068(3) 0.2821(2) 0.0996(11) Uani 1 d . . .
H41A H 0.5594 0.3467 0.3064 0.099(10) Uiso 1 d R . .
C42 C 0.6486(3) 0.4954(3) 0.26825(19) 0.0870(9) Uani 1 d . . .
H42A H 0.7398 0.4977 0.2855 0.104(11) Uiso 1 d R . .
C43 C 0.6240(2) 0.5798(2) 0.23375(17) 0.0741(7) Uani 1 d . . .
H43A H 0.6976 0.6412 0.2230 0.079(8) Uiso 1 d R . .
C44 C 0.4916(2) 0.57828(18) 0.21155(14) 0.0607(5) Uani 1 d . . .
H44A H 0.4750 0.6393 0.1875 0.076(8) Uiso 1 d R . .
C45 C 0.09042(19) 0.39503(15) 0.23618(10) 0.0461(4) Uani 1 d . . .
C46 C 0.0615(3) 0.28419(17) 0.22567(14) 0.0614(5) Uani 1 d . . .
H46A H 0.1062 0.2563 0.1898 0.060(7) Uiso 1 d R . .
C47 C -0.0348(3) 0.2148(2) 0.26547(15) 0.0722(7) Uani 1 d . . .
H47A H -0.0497 0.1383 0.2614 0.097(10) Uiso 1 d R . .
C48 C -0.1013(3) 0.2541(2) 0.31503(15) 0.0726(7) Uani 1 d . . .
H48A H -0.1745 0.2062 0.3384 0.092(9) Uiso 1 d R . .
C49 C -0.0727(3) 0.3639(2) 0.32605(14) 0.0712(6) Uani 1 d . . .
H49A H -0.1139 0.3910 0.3638 0.069(7) Uiso 1 d R . .
C50 C 0.0225(2) 0.43486(18) 0.28659(12) 0.0556(5) Uani 1 d . . .
H50A H 0.0366 0.5111 0.2922 0.065(7) Uiso 1 d R . .
C51 C 0.20095(18) 0.43066(13) 0.09722(10) 0.0423(3) Uani 1 d . . .
C52 C 0.0755(2) 0.40540(18) 0.05678(12) 0.0539(4) Uani 1 d . . .
H52A H -0.0027 0.4125 0.0795 0.070(7) Uiso 1 d R . .
C53 C 0.0638(2) 0.36973(19) -0.01378(13) 0.0615(5) Uani 1 d . . .
H53A H -0.0231 0.3542 -0.0408 0.087(9) Uiso 1 d R . .
C54 C 0.1752(3) 0.35740(17) -0.04596(13) 0.0607(5) Uani 1 d . . .
H54A H 0.1650 0.3311 -0.0949 0.066(7) Uiso 1 d R . .
C55 C 0.2991(2) 0.38077(17) -0.00660(13) 0.0585(5) Uani 1 d . . .
H55A H 0.3769 0.3732 -0.0294 0.076(8) Uiso 1 d R . .
C56 C 0.3125(2) 0.41740(15) 0.06409(12) 0.0496(4) Uani 1 d . . .
H56A H 0.3993 0.4325 0.0911 0.053(6) Uiso 1 d R . .

loop_
_geom_bond_atom_site_label_1
_geom_bond_atom_site_label_2
_geom_bond_distance
_geom_bond_site_symmetry_2
_geom_bond_publ_flag
Ag1 P3 2.4475(6) . yes
Ag1 S4 2.4512(7) . yes
Ag1 P2 2.4939(7) . yes
P2 C33 1.8199(19) . yes
P2 C27 1.8195(19) . yes
P2 C21 1.8218(17) . yes
P3 C39 1.818(2) . yes
P3 C45 1.8197(19) . yes
P3 C51 1.8258(19) . yes
S4 Si5 2.0755(9) . yes
Si5 O6 1.6305(15) . yes
Si5 O7 1.6327(15) . yes
Si5 O8 1.6361(17) . yes
O6 C9 1.421(3) . yes
O7 C13 1.441(2) . yes
O8 C17 1.439(3) . yes
C9 C11 1.505(5) . yes
C9 C12 1.505(4) . yes
C9 C10 1.522(4) . yes
C13 C15 1.493(4) . yes
C13 C14 1.507(4) . yes
C13 C16 1.507(4) . yes
C17 C19 1.505(4) . yes
C17 C18 1.507(4) . yes
C17 C20 1.517(4) . yes
C21 C26 1.373(2) . yes
C21 C22 1.385(3) . yes
C22 C23 1.388(3) . yes
C23 C24 1.370(3) . yes
C24 C25 1.372(3) . yes
C25 C26 1.384(3) . yes
C27 C32 1.385(3) . yes
C27 C28 1.390(2) . yes
C28 C29 1.379(3) . yes
C29 C30 1.373(4) . yes
C30 C31 1.390(4) . yes
C31 C32 1.387(3) . yes
C33 C38 1.391(2) . yes
C33 C34 1.393(3) . yes
C34 C35 1.377(3) . yes
C35 C36 1.394(3) . yes
C36 C37 1.367(4) . yes
C37 C38 1.381(3) . yes
C39 C40 1.381(3) . yes
C39 C44 1.386(3) . yes
C40 C41 1.391(4) . yes
C41 C42 1.388(5) . yes
C42 C43 1.345(4) . yes
C43 C44 1.385(3) . yes
C45 C50 1.389(3) . yes
C45 C46 1.390(3) . yes
C46 C47 1.391(3) . yes
C47 C48 1.364(4) . yes
C48 C49 1.379(4) . yes
C49 C50 1.391(3) . yes
C51 C56 1.390(2) . yes
C51 C52 1.396(3) . yes
C52 C53 1.377(3) . yes
C53 C54 1.375(3) . yes
C54 C55 1.375(3) . yes
C55 C56 1.382(3) . yes
